data_1565016
loop_
_publ_author_name
'Tian, Miao'
'Zhang, Jianying'
'Guo, Lulu'
'Cui, Chunming'

_publ_section_title
;
 Isolation of a Planar 1,2-Dilithio-disilene and Its Conversion to
 Si&#x2212;B Hybrid 2\p-Electron System and a Planar Tetraboryldisilene
;
_journal_name_full 'Chemical Science'
_journal_paper_doi 10.1039/D1SC05125C
_journal_year 2021
_chemical_formula_moiety 'C67 H95 B3 N4 Si2'
_chemical_formula_sum 'C67 H95 B3 N4 Si2'
_chemical_formula_weight 1045.07
_space_group_crystal_system monoclinic
_space_group_IT_number 14
_space_group_name_Hall '-P 2yn'
_space_group_name_H-M_alt 'P 1 21/n 1'
_atom_sites_solution_hydrogens geom
_audit_creation_date 2021-04-30
_audit_creation_method
;
Olex2 1.3
(compiled 2020.06.28 svn.raecde09e for OlexSys, GUI svn.r6132)
;
_audit_update_record
;
2021-05-02 deposited with the CCDC.	2021-10-18 downloaded from the CCDC.
;
_cell_angle_alpha 90
_cell_angle_beta 90.338(3)
_cell_angle_gamma 90
_cell_formula_units_Z 4
_cell_length_a 14.0914(5)
_cell_length_b 24.4943(7)
_cell_length_c 20.4237(7)
_cell_measurement_reflns_used 22687
_cell_measurement_temperature 113.15
_cell_measurement_theta_max 32.7710
_cell_measurement_theta_min 1.9180
_cell_volume 7049.3(4)
_computing_molecular_graphics 'Olex2 1.3 (Dolomanov et al., 2009)'
_computing_publication_material 'Olex2 1.3 (Dolomanov et al., 2009)'
_computing_structure_refinement 'SHELXL 2018/3 (Sheldrick, 2015)'
_computing_structure_solution 'SHELXT 2014/5 (Sheldrick, 2014)'
_diffrn_ambient_temperature 113.15
_diffrn_measured_fraction_theta_full 0.999
_diffrn_measured_fraction_theta_max 0.918
_diffrn_measurement_device_type 'dtrek-CrysAlisPro-abstract goniometer imported rigaku-d*trek images'
_diffrn_radiation_type MoK\a
_diffrn_radiation_wavelength 0.71073
_diffrn_reflns_av_R_equivalents 0.0808
_diffrn_reflns_av_unetI/netI 0.0925
_diffrn_reflns_Laue_measured_fraction_full 0.999
_diffrn_reflns_Laue_measured_fraction_max 0.918
_diffrn_reflns_limit_h_max 20
_diffrn_reflns_limit_h_min -20
_diffrn_reflns_limit_k_max 36
_diffrn_reflns_limit_k_min -36
_diffrn_reflns_limit_l_max 25
_diffrn_reflns_limit_l_min -29
_diffrn_reflns_number 88278
_diffrn_reflns_point_group_measured_fraction_full 0.999
_diffrn_reflns_point_group_measured_fraction_max 0.918
_diffrn_reflns_theta_full 25.242
_diffrn_reflns_theta_max 32.939
_diffrn_reflns_theta_min 1.751
_exptl_absorpt_coefficient_mu 0.088
_exptl_absorpt_correction_T_max 1.0000
_exptl_absorpt_correction_T_min 0.48777
_exptl_absorpt_correction_type multi-scan
_exptl_crystal_colour 'clear light red'
_exptl_crystal_colour_lustre clear
_exptl_crystal_colour_modifier light
_exptl_crystal_colour_primary red
_exptl_crystal_density_diffrn 0.985
_exptl_crystal_description block
_exptl_crystal_F_000 2272
_exptl_crystal_size_max 0.2
_exptl_crystal_size_mid 0.2
_exptl_crystal_size_min 0.2
_refine_diff_density_max 0.290
_refine_diff_density_min -0.347
_refine_diff_density_rms 0.054
_refine_ls_extinction_method none
_refine_ls_goodness_of_fit_ref 1.041
_refine_ls_hydrogen_treatment constr
_refine_ls_matrix_type full
_refine_ls_number_parameters 707
_refine_ls_number_reflns 24269
_refine_ls_number_restraints 0
_refine_ls_restrained_S_all 1.041
_refine_ls_R_factor_all 0.1276
_refine_ls_R_factor_gt 0.0672
_refine_ls_shift/su_max 0.001
_refine_ls_shift/su_mean 0.000
_refine_ls_structure_factor_coef Fsqd
_refine_ls_weighting_details 'w=1/[\s^2^(Fo^2^)+(0.0742P)^2^+0.1146P] where P=(Fo^2^+2Fc^2^)/3'
_refine_ls_weighting_scheme calc
_refine_ls_wR_factor_gt 0.1511
_refine_ls_wR_factor_ref 0.1780
_reflns_Friedel_coverage 0.000
_reflns_number_gt 13916
_reflns_number_total 24269
_reflns_threshold_expression 'I > 2\s(I)'
_cod_data_source_file d1sc05125c2.cif
_cod_data_source_block r20210428e_sq_sq
_cod_database_code 1565016
_shelx_shelxl_version_number 2018/3
_shelx_space_group_comment
;
The symmetry employed for this shelxl refinement is uniquely defined
by the following loop, which should always be used as a source of
symmetry information in preference to the above space-group names.
They are only intended as comments.
;
_shelx_estimated_absorpt_t_max 0.983
_shelx_estimated_absorpt_t_min 0.983
_olex2_refinement_description
;
1. Fixed Uiso
 At 1.2 times of:
  All C(H) groups
 At 1.5 times of:
  All C(H,H,H) groups
2.a Ternary CH refined with riding coordinates:
 C00H(H00H), C00T(H00T), C010(H010), C011(H011), C012(H012), C018(H018),
 C01A(H01G), C01C(H01I), C01D(H01J), C01F(H01L), C01G(H01M)
2.b Aromatic/amide H refined with riding coordinates:
 C008(H008), C00C(H00C), C00J(H00J), C00N(H00N), C00O(H00O), C00P(H00P),
 C00Q(H00Q), C00R(H00R), C00S(H00S), C00V(H00V), C00W(H00W), C014(H014),
 C016(H016), C019(H019), C01B(H01H), C01E(H01K), C01H(H01N), C01K(H01R)
2.c Idealised Me refined as rotating group:
 C00Z(H00A,H00B,H00D), C015(H01A,H01B,H01C), C017(H01D,H01E,H01F), C01J(H01O,
 H01P,H01Q), C01M(H01S,H01T,H01U), C01N(H01V,H01W,H01X), C01O(H01Y,H,HA),
 C01Q(H01Z,HB,HC), C01R(H01,HD,HE), C01S(H1,HF,HG), C01T(H2,HH,HI), C01U(H3,HJ,
 HK), C01V(H4,HL,HM), C01W(H5,HN,HO), C01X(H6,HP,HQ), C01Y(H7,HR,HS), C01Z(H8,
 HT,HU), C020(H02A,H02B,H02C), C021(H02D,H02E,H02F), C022(H02G,H02H,H02I),
 C023(H02J,H02K,H02L), C024(H02M,H02N,H02O)
;
_platon_squeeze_void_probe_radius 1.20
_olex2_submission_special_instructions 'No special instructions were received'

loop_
_space_group_symop_operation_xyz
'x, y, z'
'-x+1/2, y+1/2, -z+1/2'
'-x, -y, -z'
'x-1/2, -y-1/2, z-1/2'

loop_
_atom_site_label
_atom_site_type_symbol
_atom_site_fract_x
_atom_site_fract_y
_atom_site_fract_z
_atom_site_U_iso_or_equiv
_atom_site_adp_type
_atom_site_occupancy
_atom_site_site_symmetry_order
_atom_site_calc_flag
_atom_site_refinement_flags_posn
_atom_site_refinement_flags_adp
_atom_site_refinement_flags_occupancy
_atom_site_disorder_assembly
_atom_site_disorder_group
Si2 Si 0.25692(3) 0.78666(2) 0.61729(2) 0.02126(10) Uani 1 1 d . . . . .
Si1 Si 0.10747(3) 0.79071(2) 0.63609(2) 0.02190(10) Uani 1 1 d . . . . .
N003 N 0.41779(9) 0.84966(5) 0.54702(6) 0.0231(3) Uani 1 1 d . . . . .
N004 N -0.03862(9) 0.86570(5) 0.70279(6) 0.0242(3) Uani 1 1 d . . . . .
N005 N 0.47258(9) 0.78158(5) 0.61208(6) 0.0226(3) Uani 1 1 d . . . . .
N006 N -0.10821(9) 0.80840(6) 0.63041(6) 0.0268(3) Uani 1 1 d . . . . .
C007 C 0.48780(11) 0.74345(6) 0.66482(7) 0.0240(3) Uani 1 1 d . . . . .
C008 C 0.14239(11) 0.57718(6) 0.55899(8) 0.0268(3) Uani 1 1 d . . . . .
H008 H 0.134779 0.559891 0.517653 0.032 Uiso 1 1 calc R U . . .
C009 C 0.36340(11) 0.89234(6) 0.51638(8) 0.0266(3) Uani 1 1 d . . . . .
C00A C 0.15837(11) 0.63337(6) 0.56119(7) 0.0225(3) Uani 1 1 d . . . . .
C00B C 0.13730(12) 0.54585(6) 0.61536(8) 0.0273(3) Uani 1 1 d . . . . .
C00C C 0.14912(11) 0.57219(6) 0.67516(8) 0.0264(3) Uani 1 1 d . . . . .
H00C H 0.147916 0.551100 0.714187 0.032 Uiso 1 1 calc R U . . .
C00D C 0.50008(12) 0.76421(7) 0.72816(8) 0.0268(3) Uani 1 1 d . . . . .
C00E C 0.02457(11) 0.89837(6) 0.74199(8) 0.0259(3) Uani 1 1 d . . . . .
C00F C 0.31416(12) 0.88126(7) 0.45854(8) 0.0306(4) Uani 1 1 d . . . . .
C00G C 0.16263(11) 0.62832(6) 0.67991(7) 0.0234(3) Uani 1 1 d . . . . .
C00H C 0.16209(11) 0.66671(6) 0.49858(7) 0.0249(3) Uani 1 1 d . . . . .
H00H H 0.199277 0.700535 0.508414 0.030 Uiso 1 1 calc R U . . .
C00I C 0.16660(10) 0.65988(6) 0.62221(7) 0.0210(3) Uani 1 1 d . . . . .
C00J C 0.51594(11) 0.84531(7) 0.53980(8) 0.0294(4) Uani 1 1 d . . . . .
H00J H 0.553784 0.867239 0.511847 0.035 Uiso 1 1 calc R U . . .
C00K C 0.06009(12) 0.87689(7) 0.80037(8) 0.0306(4) Uani 1 1 d . . . . .
C00L C 0.49073(11) 0.68723(7) 0.65148(8) 0.0264(3) Uani 1 1 d . . . . .
C00M C -0.13274(11) 0.77139(7) 0.57835(7) 0.0256(3) Uani 1 1 d . . . . .
C00N C 0.52572(12) 0.67208(7) 0.76598(8) 0.0324(4) Uani 1 1 d . . . . .
H00N H 0.540432 0.647584 0.800646 0.039 Uiso 1 1 calc R U . . .
C00O C -0.18618(13) 0.70202(7) 0.47850(9) 0.0344(4) Uani 1 1 d . . . . .
H00O H -0.205165 0.678199 0.444132 0.041 Uiso 1 1 calc R U . . .
C00P C -0.16656(13) 0.75588(8) 0.46508(8) 0.0343(4) Uani 1 1 d . . . . .
H00P H -0.171583 0.768733 0.421315 0.041 Uiso 1 1 calc R U . . .
C00Q C 0.51934(13) 0.72728(7) 0.77815(8) 0.0317(4) Uani 1 1 d . . . . .
H00Q H 0.528280 0.740341 0.821550 0.038 Uiso 1 1 calc R U . . .
C00R C 0.54825(11) 0.80517(7) 0.57868(8) 0.0296(4) Uani 1 1 d . . . . .
H00R H 0.612797 0.794454 0.582815 0.035 Uiso 1 1 calc R U . . .
C00S C 0.51076(12) 0.65236(7) 0.70348(8) 0.0317(4) Uani 1 1 d . . . . .
H00S H 0.514218 0.614160 0.695817 0.038 Uiso 1 1 calc R U . . .
C00T C 0.17348(12) 0.65649(6) 0.74576(8) 0.0278(3) Uani 1 1 d . . . . .
H00T H 0.139429 0.692221 0.742600 0.033 Uiso 1 1 calc R U . . .
C00U C -0.15117(11) 0.71633(7) 0.59315(8) 0.0295(4) Uani 1 1 d . . . . .
C00V C -0.13667(11) 0.87288(7) 0.70499(8) 0.0331(4) Uani 1 1 d . . . . .
H00V H -0.169112 0.897824 0.732571 0.040 Uiso 1 1 calc R U . . .
C00W C -0.17843(12) 0.68250(7) 0.54150(9) 0.0342(4) Uani 1 1 d . . . . .
H00W H -0.191944 0.645169 0.549956 0.041 Uiso 1 1 calc R U . . .
C00X C 0.36203(13) 0.94398(7) 0.54633(9) 0.0358(4) Uani 1 1 d . . . . .
C00Y C -0.13939(12) 0.79200(7) 0.51472(8) 0.0291(4) Uani 1 1 d . . . . .
C00Z C 0.21201(13) 0.63739(7) 0.44231(8) 0.0353(4) Uani 1 1 d . . . . .
H00A H 0.274291 0.624441 0.457220 0.053 Uiso 1 1 calc R U . . .
H00B H 0.220201 0.662739 0.405644 0.053 Uiso 1 1 calc R U . . .
H00D H 0.173527 0.606224 0.428013 0.053 Uiso 1 1 calc R U . . .
C010 C 0.03069(13) 0.82077(7) 0.82485(9) 0.0354(4) Uani 1 1 d . . . . .
H010 H 0.009039 0.799048 0.786094 0.042 Uiso 1 1 calc R U . . .
C011 C 0.32278(13) 0.82701(7) 0.42296(8) 0.0333(4) Uani 1 1 d . . . . .
H011 H 0.352874 0.800467 0.453951 0.040 Uiso 1 1 calc R U . . .
C012 C 0.11186(15) 0.48553(7) 0.61412(9) 0.0402(5) Uani 1 1 d . . . . .
H012 H 0.138799 0.468820 0.654852 0.048 Uiso 1 1 calc R U . . .
C013 C 0.04739(12) 0.95104(7) 0.71981(9) 0.0323(4) Uani 1 1 d . . . . .
C014 C 0.11952(13) 0.91020(8) 0.83794(10) 0.0418(5) Uani 1 1 d . . . . .
H014 H 0.144462 0.896893 0.878202 0.050 Uiso 1 1 calc R U . . .
C015 C 0.06275(12) 0.68462(7) 0.47756(8) 0.0339(4) Uani 1 1 d . . . . .
H01A H 0.024737 0.652401 0.466367 0.051 Uiso 1 1 calc R U . . .
H01B H 0.067214 0.708563 0.439260 0.051 Uiso 1 1 calc R U . . .
H01C H 0.032493 0.704388 0.513556 0.051 Uiso 1 1 calc R U . . .
C016 C 0.25981(14) 0.92336(8) 0.43142(10) 0.0439(5) Uani 1 1 d . . . . .
H016 H 0.224597 0.916851 0.392390 0.053 Uiso 1 1 calc R U . . .
C017 C 0.12977(14) 0.62510(8) 0.80258(9) 0.0398(4) Uani 1 1 d . . . . .
H01D H 0.064214 0.615223 0.791521 0.060 Uiso 1 1 calc R U . . .
H01E H 0.130327 0.648023 0.841907 0.060 Uiso 1 1 calc R U . . .
H01F H 0.166680 0.591866 0.810836 0.060 Uiso 1 1 calc R U . . .
C018 C 0.49127(14) 0.82460(7) 0.74384(8) 0.0351(4) Uani 1 1 d . . . . .
H018 H 0.479148 0.844489 0.701854 0.042 Uiso 1 1 calc R U . . .
C019 C -0.17787(12) 0.83887(8) 0.66183(9) 0.0359(4) Uani 1 1 d . . . . .
H019 H -0.244191 0.836026 0.653943 0.043 Uiso 1 1 calc R U . . .
C01A C -0.11322(14) 0.85047(7) 0.49883(9) 0.0372(4) Uani 1 1 d . . . . .
H01G H -0.110748 0.871196 0.540991 0.045 Uiso 1 1 calc R U . . .
C01B C 0.10695(14) 0.98226(8) 0.75914(10) 0.0419(5) Uani 1 1 d . . . . .
H01H H 0.123529 1.018120 0.745680 0.050 Uiso 1 1 calc R U . . .
C01C C 0.00962(14) 0.97237(8) 0.65554(10) 0.0416(5) Uani 1 1 d . . . . .
H01I H -0.050395 0.952155 0.645554 0.050 Uiso 1 1 calc R U . . .
C01D C 0.47437(13) 0.66473(7) 0.58314(9) 0.0365(4) Uani 1 1 d . . . . .
H01J H 0.438623 0.692798 0.557388 0.044 Uiso 1 1 calc R U . . .
C01E C 0.14252(14) 0.96215(8) 0.81743(10) 0.0456(5) Uani 1 1 d . . . . .
H01K H 0.183129 0.984251 0.843602 0.055 Uiso 1 1 calc R U . . .
C01F C 0.41529(16) 0.95571(8) 0.60921(10) 0.0462(5) Uani 1 1 d . . . . .
H01L H 0.461066 0.925095 0.616609 0.055 Uiso 1 1 calc R U . . .
C01G C -0.14372(13) 0.69428(8) 0.66207(9) 0.0375(4) Uani 1 1 d . . . . .
H01M H -0.105233 0.720573 0.688634 0.045 Uiso 1 1 calc R U . . .
C01H C 0.25640(16) 0.97411(9) 0.46025(11) 0.0523(6) Uani 1 1 d . . . . .
H01N H 0.218775 1.002149 0.441147 0.063 Uiso 1 1 calc R U . . .
B5 B 0.38782(12) 0.80929(7) 0.59294(8) 0.0208(3) Uani 1 1 d . . . . .
C01J C 0.27683(14) 0.66907(8) 0.76086(9) 0.0405(4) Uani 1 1 d . . . . .
H01O H 0.311719 0.634858 0.767279 0.061 Uiso 1 1 calc R U . . .
H01P H 0.280973 0.691152 0.800794 0.061 Uiso 1 1 calc R U . . .
H01Q H 0.304508 0.689326 0.724265 0.061 Uiso 1 1 calc R U . . .
C01K C 0.30727(15) 0.98441(8) 0.51665(11) 0.0475(5) Uani 1 1 d . . . . .
H01R H 0.304978 1.019777 0.535678 0.057 Uiso 1 1 calc R U . . .
B3 B 0.17636(12) 0.72349(7) 0.62523(8) 0.0220(3) Uani 1 1 d . . . . .
C01M C 0.11135(16) 0.78949(9) 0.85754(11) 0.0517(5) Uani 1 1 d . . . . .
H01S H 0.166067 0.788415 0.828173 0.077 Uiso 1 1 calc R U . . .
H01T H 0.090563 0.752160 0.867051 0.077 Uiso 1 1 calc R U . . .
H01U H 0.129375 0.807761 0.898455 0.077 Uiso 1 1 calc R U . . .
C01N C 0.41547(14) 0.61239(8) 0.58348(10) 0.0467(5) Uani 1 1 d . . . . .
H01V H 0.451442 0.583274 0.605232 0.070 Uiso 1 1 calc R U . . .
H01W H 0.401016 0.601545 0.538324 0.070 Uiso 1 1 calc R U . . .
H01X H 0.356160 0.618778 0.607096 0.070 Uiso 1 1 calc R U . . .
C01O C 0.40714(16) 0.83492(8) 0.78897(11) 0.0526(6) Uani 1 1 d . . . . .
H01Y H 0.348839 0.821562 0.768058 0.079 Uiso 1 1 calc R U . . .
H H 0.401362 0.874176 0.797341 0.079 Uiso 1 1 calc R U . . .
HA H 0.417233 0.815658 0.830489 0.079 Uiso 1 1 calc R U . . .
B4 B -0.01799(13) 0.82464(7) 0.65537(9) 0.0234(4) Uani 1 1 d . . . . .
C01Q C 0.38951(16) 0.83383(9) 0.36515(10) 0.0529(6) Uani 1 1 d . . . . .
H01Z H 0.363915 0.861474 0.335181 0.079 Uiso 1 1 calc R U . . .
HB H 0.395484 0.798963 0.342011 0.079 Uiso 1 1 calc R U . . .
HC H 0.452079 0.845458 0.381046 0.079 Uiso 1 1 calc R U . . .
C01R C 0.34772(18) 0.95702(9) 0.66739(10) 0.0584(6) Uani 1 1 d . . . . .
H01 H 0.303067 0.987397 0.662120 0.088 Uiso 1 1 calc R U . . .
HD H 0.384242 0.961918 0.707942 0.088 Uiso 1 1 calc R U . . .
HE H 0.312480 0.922569 0.669423 0.088 Uiso 1 1 calc R U . . .
C01S C -0.05373(16) 0.82650(9) 0.87112(11) 0.0536(6) Uani 1 1 d . . . . .
H1 H -0.035946 0.849945 0.908089 0.080 Uiso 1 1 calc R U . . .
HF H -0.071956 0.790389 0.887428 0.080 Uiso 1 1 calc R U . . .
HG H -0.107368 0.842846 0.847474 0.080 Uiso 1 1 calc R U . . .
C01T C 0.22790(15) 0.80327(10) 0.40177(11) 0.0540(6) Uani 1 1 d . . . . .
H2 H 0.186636 0.799640 0.439980 0.081 Uiso 1 1 calc R U . . .
HH H 0.237897 0.767271 0.382035 0.081 Uiso 1 1 calc R U . . .
HI H 0.197945 0.827571 0.369622 0.081 Uiso 1 1 calc R U . . .
C01U C 0.56907(16) 0.65510(9) 0.54932(10) 0.0519(6) Uani 1 1 d . . . . .
H3 H 0.603444 0.689753 0.545830 0.078 Uiso 1 1 calc R U . . .
HJ H 0.557720 0.640236 0.505422 0.078 Uiso 1 1 calc R U . . .
HK H 0.606932 0.629133 0.574973 0.078 Uiso 1 1 calc R U . . .
C01V C -0.01454(17) 1.03319(8) 0.65759(12) 0.0582(6) Uani 1 1 d . . . . .
H4 H -0.054932 1.040629 0.695455 0.087 Uiso 1 1 calc R U . . .
HL H -0.048292 1.043419 0.617332 0.087 Uiso 1 1 calc R U . . .
HM H 0.044099 1.054499 0.661295 0.087 Uiso 1 1 calc R U . . .
C01W C -0.09483(15) 0.63890(10) 0.66486(11) 0.0554(6) Uani 1 1 d . . . . .
H5 H -0.134534 0.611619 0.642762 0.083 Uiso 1 1 calc R U . . .
HN H -0.085206 0.628240 0.710669 0.083 Uiso 1 1 calc R U . . .
HO H -0.033274 0.641202 0.642952 0.083 Uiso 1 1 calc R U . . .
C01X C -0.01408(16) 0.85213(9) 0.46896(11) 0.0558(6) Uani 1 1 d . . . . .
H6 H 0.030937 0.833754 0.498329 0.084 Uiso 1 1 calc R U . . .
HP H 0.005410 0.890194 0.462900 0.084 Uiso 1 1 calc R U . . .
HQ H -0.015024 0.833512 0.426489 0.084 Uiso 1 1 calc R U . . .
C01Y C 0.07881(19) 0.96077(9) 0.60013(11) 0.0596(6) Uani 1 1 d . . . . .
H7 H 0.139523 0.978759 0.609451 0.089 Uiso 1 1 calc R U . . .
HR H 0.052611 0.974787 0.558884 0.089 Uiso 1 1 calc R U . . .
HS H 0.088775 0.921290 0.596459 0.089 Uiso 1 1 calc R U . . .
C01Z C 0.58253(16) 0.84710(9) 0.77379(11) 0.0550(6) Uani 1 1 d . . . . .
H8 H 0.595108 0.828861 0.815661 0.082 Uiso 1 1 calc R U . . .
HT H 0.575709 0.886446 0.781070 0.082 Uiso 1 1 calc R U . . .
HU H 0.635448 0.840458 0.743910 0.082 Uiso 1 1 calc R U . . .
C020 C 0.1533(2) 0.45448(8) 0.55619(11) 0.0675(8) Uani 1 1 d . . . . .
H02A H 0.125361 0.468284 0.515387 0.101 Uiso 1 1 calc R U . . .
H02B H 0.139040 0.415510 0.560663 0.101 Uiso 1 1 calc R U . . .
H02C H 0.222275 0.459707 0.555316 0.101 Uiso 1 1 calc R U . . .
C021 C -0.24171(16) 0.68998(12) 0.69294(11) 0.0657(7) Uani 1 1 d . . . . .
H02D H -0.271600 0.726096 0.693578 0.099 Uiso 1 1 calc R U . . .
H02E H -0.235414 0.676274 0.737840 0.099 Uiso 1 1 calc R U . . .
H02F H -0.281095 0.664791 0.667250 0.099 Uiso 1 1 calc R U . . .
C022 C 0.00457(17) 0.47882(9) 0.61702(14) 0.0732(8) Uani 1 1 d . . . . .
H02G H -0.019759 0.497473 0.655911 0.110 Uiso 1 1 calc R U . . .
H02H H -0.011261 0.439910 0.619347 0.110 Uiso 1 1 calc R U . . .
H02I H -0.024352 0.494749 0.577668 0.110 Uiso 1 1 calc R U . . .
C023 C -0.18514(18) 0.87851(9) 0.45454(13) 0.0664(7) Uani 1 1 d . . . . .
H02J H -0.185133 0.860959 0.411422 0.100 Uiso 1 1 calc R U . . .
H02K H -0.168233 0.917111 0.449815 0.100 Uiso 1 1 calc R U . . .
H02L H -0.248457 0.875549 0.473812 0.100 Uiso 1 1 calc R U . . .
C024 C 0.47271(18) 1.00869(10) 0.60541(13) 0.0705(8) Uani 1 1 d . . . . .
H02M H 0.518493 1.006113 0.569611 0.106 Uiso 1 1 calc R U . . .
H02N H 0.506679 1.014434 0.646852 0.106 Uiso 1 1 calc R U . . .
H02O H 0.429704 1.039440 0.597347 0.106 Uiso 1 1 calc R U . . .

loop_
_atom_site_aniso_label
_atom_site_aniso_U_11
_atom_site_aniso_U_22
_atom_site_aniso_U_33
_atom_site_aniso_U_23
_atom_site_aniso_U_13
_atom_site_aniso_U_12
Si2 0.0205(2) 0.01778(19) 0.0256(2) 0.00140(16) 0.00234(17) 0.00001(16)
Si1 0.0209(2) 0.0186(2) 0.0263(2) -0.00105(16) 0.00230(17) 0.00142(16)
N003 0.0231(7) 0.0239(6) 0.0223(6) 0.0017(5) 0.0036(5) 0.0001(5)
N004 0.0204(6) 0.0258(7) 0.0265(7) -0.0052(5) 0.0011(5) 0.0007(5)
N005 0.0218(6) 0.0251(7) 0.0208(6) 0.0010(5) 0.0003(5) 0.0006(5)
N006 0.0213(7) 0.0343(7) 0.0250(7) -0.0088(6) 0.0017(5) 0.0015(6)
C007 0.0230(8) 0.0270(8) 0.0221(7) 0.0030(6) -0.0007(6) 0.0016(6)
C008 0.0315(9) 0.0209(7) 0.0281(8) -0.0030(6) -0.0040(7) 0.0015(6)
C009 0.0274(8) 0.0245(8) 0.0281(8) 0.0064(6) 0.0082(7) 0.0021(6)
C00A 0.0219(7) 0.0189(7) 0.0265(8) 0.0007(6) -0.0001(6) 0.0022(6)
C00B 0.0298(8) 0.0180(7) 0.0340(9) 0.0006(6) -0.0060(7) 0.0003(6)
C00C 0.0282(8) 0.0213(7) 0.0296(8) 0.0048(6) -0.0034(7) -0.0012(6)
C00D 0.0293(8) 0.0277(8) 0.0235(8) 0.0006(6) -0.0012(6) -0.0008(7)
C00E 0.0212(8) 0.0270(8) 0.0296(8) -0.0096(6) 0.0037(6) -0.0003(6)
C00F 0.0297(9) 0.0317(9) 0.0303(9) 0.0086(7) 0.0063(7) 0.0057(7)
C00G 0.0233(8) 0.0205(7) 0.0264(8) 0.0015(6) 0.0002(6) -0.0002(6)
C00H 0.0293(8) 0.0223(7) 0.0230(8) 0.0006(6) 0.0001(6) 0.0004(6)
C00I 0.0196(7) 0.0163(7) 0.0273(8) 0.0007(6) 0.0023(6) 0.0009(5)
C00J 0.0231(8) 0.0352(9) 0.0299(9) 0.0053(7) 0.0059(7) -0.0026(7)
C00K 0.0289(9) 0.0306(9) 0.0324(9) -0.0058(7) -0.0005(7) -0.0013(7)
C00L 0.0250(8) 0.0274(8) 0.0267(8) -0.0020(6) -0.0035(6) 0.0046(6)
C00M 0.0193(7) 0.0338(9) 0.0236(8) -0.0066(6) -0.0007(6) 0.0018(6)
C00N 0.0344(9) 0.0343(9) 0.0286(9) 0.0068(7) -0.0060(7) 0.0017(7)
C00O 0.0348(10) 0.0358(10) 0.0325(9) -0.0107(7) -0.0075(8) 0.0037(8)
C00P 0.0395(10) 0.0410(10) 0.0224(8) -0.0048(7) -0.0048(7) 0.0077(8)
C00Q 0.0379(10) 0.0352(9) 0.0220(8) 0.0017(7) -0.0041(7) -0.0021(8)
C00R 0.0195(8) 0.0386(9) 0.0306(9) 0.0019(7) 0.0028(7) -0.0007(7)
C00S 0.0337(9) 0.0264(8) 0.0348(9) 0.0007(7) -0.0057(7) 0.0055(7)
C00T 0.0359(9) 0.0221(7) 0.0252(8) 0.0010(6) 0.0015(7) -0.0002(7)
C00U 0.0223(8) 0.0375(9) 0.0289(8) -0.0032(7) -0.0014(7) -0.0019(7)
C00V 0.0212(8) 0.0421(10) 0.0359(10) -0.0148(8) 0.0034(7) 0.0038(7)
C00W 0.0333(9) 0.0325(9) 0.0366(10) -0.0047(8) -0.0047(8) -0.0033(7)
C00X 0.0407(10) 0.0271(8) 0.0397(10) 0.0020(7) 0.0140(8) 0.0024(8)
C00Y 0.0277(8) 0.0328(9) 0.0268(8) -0.0048(7) 0.0001(7) 0.0047(7)
C00Z 0.0364(10) 0.0396(10) 0.0298(9) 0.0009(8) 0.0051(8) 0.0063(8)
C010 0.0409(10) 0.0335(9) 0.0317(9) -0.0016(7) -0.0059(8) -0.0032(8)
C011 0.0356(10) 0.0371(9) 0.0270(9) 0.0034(7) -0.0034(7) 0.0037(8)
C012 0.0593(12) 0.0161(8) 0.0448(11) 0.0052(7) -0.0196(9) -0.0050(8)
C013 0.0303(9) 0.0264(8) 0.0404(10) -0.0040(7) 0.0065(8) 0.0007(7)
C014 0.0381(10) 0.0461(11) 0.0410(11) -0.0080(9) -0.0091(8) -0.0048(9)
C015 0.0351(10) 0.0365(10) 0.0302(9) 0.0044(7) -0.0001(7) 0.0095(8)
C016 0.0432(11) 0.0504(12) 0.0381(11) 0.0138(9) 0.0029(9) 0.0147(9)
C017 0.0449(11) 0.0426(11) 0.0320(10) 0.0028(8) 0.0075(8) -0.0033(9)
C018 0.0551(12) 0.0269(8) 0.0233(8) -0.0012(7) -0.0013(8) -0.0032(8)
C019 0.0187(8) 0.0513(11) 0.0376(10) -0.0151(8) 0.0029(7) 0.0037(8)
C01A 0.0486(11) 0.0324(9) 0.0306(9) -0.0004(7) 0.0002(8) 0.0054(8)
C01B 0.0383(10) 0.0297(9) 0.0579(13) -0.0066(9) 0.0075(9) -0.0087(8)
C01C 0.0463(11) 0.0306(9) 0.0478(11) 0.0053(8) 0.0042(9) -0.0010(8)
C01D 0.0464(11) 0.0321(9) 0.0311(9) -0.0082(7) -0.0120(8) 0.0128(8)
C01E 0.0386(11) 0.0443(11) 0.0538(13) -0.0158(10) -0.0049(9) -0.0114(9)
C01F 0.0560(13) 0.0352(10) 0.0476(12) -0.0126(9) 0.0071(10) 0.0008(9)
C01G 0.0362(10) 0.0464(11) 0.0299(9) 0.0053(8) -0.0053(8) -0.0108(8)
C01H 0.0552(13) 0.0437(12) 0.0582(14) 0.0216(10) 0.0115(11) 0.0222(10)
B5 0.0228(8) 0.0200(8) 0.0197(8) -0.0021(6) 0.0007(7) -0.0004(7)
C01J 0.0428(11) 0.0450(11) 0.0335(10) 0.0008(8) -0.0037(8) -0.0092(9)
C01K 0.0564(13) 0.0272(9) 0.0591(14) 0.0072(9) 0.0194(11) 0.0135(9)
B3 0.0246(9) 0.0203(8) 0.0209(8) 0.0007(6) 0.0014(7) 0.0009(7)
C01M 0.0569(14) 0.0456(12) 0.0524(13) 0.0067(10) -0.0069(11) 0.0064(10)
C01N 0.0419(11) 0.0476(12) 0.0505(12) -0.0234(10) -0.0126(9) 0.0073(9)
C01O 0.0591(14) 0.0400(11) 0.0587(14) -0.0141(10) 0.0093(11) 0.0046(10)
B4 0.0238(9) 0.0234(8) 0.0230(8) -0.0017(7) 0.0018(7) 0.0016(7)
C01Q 0.0535(13) 0.0582(14) 0.0472(12) -0.0077(10) 0.0164(10) -0.0010(11)
C01R 0.0878(18) 0.0462(12) 0.0412(12) -0.0058(10) 0.0127(12) -0.0138(12)
C01S 0.0492(13) 0.0533(13) 0.0585(14) 0.0096(11) 0.0092(11) -0.0081(10)
C01T 0.0438(12) 0.0579(14) 0.0602(14) -0.0001(11) -0.0069(11) -0.0083(10)
C01U 0.0632(14) 0.0597(14) 0.0329(11) -0.0118(10) 0.0102(10) -0.0017(11)
C01V 0.0664(15) 0.0382(11) 0.0702(16) 0.0108(11) 0.0118(12) 0.0154(11)
C01W 0.0451(12) 0.0721(16) 0.0491(13) 0.0240(11) 0.0033(10) 0.0099(11)
C01X 0.0565(14) 0.0549(13) 0.0562(14) 0.0211(11) 0.0088(11) -0.0002(11)
C01Y 0.0851(18) 0.0483(13) 0.0455(13) 0.0058(10) 0.0149(12) 0.0167(12)
C01Z 0.0629(15) 0.0459(12) 0.0562(14) -0.0117(10) 0.0039(11) -0.0216(11)
C020 0.130(2) 0.0202(9) 0.0517(13) -0.0052(9) -0.0223(14) 0.0068(12)
C021 0.0493(14) 0.108(2) 0.0404(12) 0.0199(13) 0.0161(10) 0.0215(14)
C022 0.0686(16) 0.0409(13) 0.110(2) 0.0228(13) -0.0315(15) -0.0260(12)
C023 0.0694(17) 0.0385(12) 0.0912(19) 0.0088(12) -0.0203(14) 0.0167(11)
C024 0.0754(18) 0.0622(16) 0.0741(17) -0.0243(13) 0.0282(14) -0.0272(13)

loop_
_atom_type_symbol
_atom_type_description
_atom_type_scat_dispersion_real
_atom_type_scat_dispersion_imag
_atom_type_scat_source
C C 0.0033 0.0016 'International Tables Vol C Tables 4.2.6.8 and 6.1.1.4'
H H 0.0000 0.0000 'International Tables Vol C Tables 4.2.6.8 and 6.1.1.4'
B B 0.0013 0.0007 'International Tables Vol C Tables 4.2.6.8 and 6.1.1.4'
N N 0.0061 0.0033 'International Tables Vol C Tables 4.2.6.8 and 6.1.1.4'
Si Si 0.0817 0.0704 'International Tables Vol C Tables 4.2.6.8 and 6.1.1.4'

loop_
_geom_angle_atom_site_label_1
_geom_angle_atom_site_label_2
_geom_angle_atom_site_label_3
_geom_angle
_geom_angle_site_symmetry_1
_geom_angle_site_symmetry_3
_geom_angle_publ_flag
B5 Si2 Si1 160.63(6) . . ?
B3 Si2 Si1 56.11(5) . . ?
B3 Si2 B5 142.32(7) . . ?
B3 Si1 Si2 56.19(5) . . ?
B3 Si1 B4 145.82(8) . . ?
B4 Si1 Si2 157.92(6) . . ?
C00J N003 C009 122.39(12) . . ?
C00J N003 B5 108.26(13) . . ?
B5 N003 C009 129.08(13) . . ?
C00V N004 C00E 121.52(12) . . ?
C00V N004 B4 108.46(13) . . ?
B4 N004 C00E 129.96(13) . . ?
C00R N005 C007 121.56(13) . . ?
C00R N005 B5 108.07(13) . . ?
B5 N005 C007 129.35(13) . . ?
C019 N006 C00M 120.77(13) . . ?
C019 N006 B4 108.40(14) . . ?
B4 N006 C00M 130.63(13) . . ?
C00D C007 N005 118.20(14) . . ?
C00D C007 C00L 122.12(14) . . ?
C00L C007 N005 119.67(13) . . ?
C00A C008 H008 119.0 . . ?
C00B C008 H008 119.0 . . ?
C00B C008 C00A 121.91(15) . . ?
C00F C009 N003 119.29(14) . . ?
C00F C009 C00X 122.43(16) . . ?
C00X C009 N003 118.27(15) . . ?
C008 C00A C00H 120.65(14) . . ?
C008 C00A C00I 119.68(14) . . ?
C00I C00A C00H 119.59(13) . . ?
C008 C00B C00C 117.80(14) . . ?
C008 C00B C012 122.52(15) . . ?
C00C C00B C012 119.50(15) . . ?
C00B C00C H00C 118.8 . . ?
C00B C00C C00G 122.36(15) . . ?
C00G C00C H00C 118.8 . . ?
C007 C00D C018 122.60(14) . . ?
C00Q C00D C007 117.72(15) . . ?
C00Q C00D C018 119.67(15) . . ?
C00K C00E N004 118.98(14) . . ?
C00K C00E C013 122.73(15) . . ?
C013 C00E N004 118.29(15) . . ?
C009 C00F C011 122.33(15) . . ?
C009 C00F C016 117.50(17) . . ?
C016 C00F C011 120.07(17) . . ?
C00C C00G C00I 119.30(14) . . ?
C00C C00G C00T 121.58(14) . . ?
C00I C00G C00T 119.12(13) . . ?
C00A C00H H00H 107.3 . . ?
C00A C00H C00Z 113.49(13) . . ?
C00A C00H C015 110.80(13) . . ?
C00Z C00H H00H 107.3 . . ?
C015 C00H H00H 107.3 . . ?
C015 C00H C00Z 110.40(14) . . ?
C00A C00I C00G 118.87(13) . . ?
C00A C00I B3 120.01(13) . . ?
C00G C00I B3 121.09(13) . . ?
N003 C00J H00J 125.5 . . ?
C00R C00J N003 109.05(14) . . ?
C00R C00J H00J 125.5 . . ?
C00E C00K C010 121.69(15) . . ?
C00E C00K C014 117.45(16) . . ?
C014 C00K C010 120.74(16) . . ?
C007 C00L C01D 122.02(14) . . ?
C00S C00L C007 117.40(15) . . ?
C00S C00L C01D 120.57(15) . . ?
C00U C00M N006 119.31(14) . . ?
C00Y C00M N006 118.32(15) . . ?
C00Y C00M C00U 122.36(15) . . ?
C00Q C00N H00N 120.0 . . ?
C00Q C00N C00S 120.05(16) . . ?
C00S C00N H00N 120.0 . . ?
C00P C00O H00O 119.9 . . ?
C00P C00O C00W 120.29(16) . . ?
C00W C00O H00O 119.9 . . ?
C00O C00P H00P 119.4 . . ?
C00O C00P C00Y 121.15(16) . . ?
C00Y C00P H00P 119.4 . . ?
C00D C00Q H00Q 119.4 . . ?
C00N C00Q C00D 121.26(16) . . ?
C00N C00Q H00Q 119.4 . . ?
N005 C00R H00R 125.2 . . ?
C00J C00R N005 109.60(14) . . ?
C00J C00R H00R 125.2 . . ?
C00L C00S H00S 119.3 . . ?
C00N C00S C00L 121.38(16) . . ?
C00N C00S H00S 119.3 . . ?
C00G C00T H00T 107.1 . . ?
C00G C00T C017 113.95(14) . . ?
C017 C00T H00T 107.1 . . ?
C01J C00T C00G 111.32(14) . . ?
C01J C00T H00T 107.1 . . ?
C01J C00T C017 109.81(15) . . ?
C00M C00U C01G 122.09(15) . . ?
C00W C00U C00M 117.25(16) . . ?
C00W C00U C01G 120.65(16) . . ?
N004 C00V H00V 125.5 . . ?
C019 C00V N004 108.99(14) . . ?
C019 C00V H00V 125.5 . . ?
C00O C00W C00U 121.40(17) . . ?
C00O C00W H00W 119.3 . . ?
C00U C00W H00W 119.3 . . ?
C009 C00X C01F 122.21(17) . . ?
C01K C00X C009 117.37(18) . . ?
C01K C00X C01F 120.40(18) . . ?
C00M C00Y C00P 117.55(16) . . ?
C00M C00Y C01A 121.74(15) . . ?
C00P C00Y C01A 120.63(15) . . ?
C00H C00Z H00A 109.5 . . ?
C00H C00Z H00B 109.5 . . ?
C00H C00Z H00D 109.5 . . ?
H00A C00Z H00B 109.5 . . ?
H00A C00Z H00D 109.5 . . ?
H00B C00Z H00D 109.5 . . ?
C00K C010 H010 107.6 . . ?
C00K C010 C01M 113.27(16) . . ?
C00K C010 C01S 109.54(16) . . ?
C01M C010 H010 107.6 . . ?
C01M C010 C01S 110.90(17) . . ?
C01S C010 H010 107.6 . . ?
C00F C011 H011 107.5 . . ?
C00F C011 C01Q 109.04(15) . . ?
C01Q C011 H011 107.5 . . ?
C01T C011 C00F 113.47(16) . . ?
C01T C011 H011 107.5 . . ?
C01T C011 C01Q 111.57(17) . . ?
C00B C012 H012 107.2 . . ?
C00B C012 C020 113.95(16) . . ?
C00B C012 C022 109.79(16) . . ?
C020 C012 H012 107.2 . . ?
C022 C012 H012 107.2 . . ?
C022 C012 C020 111.19(19) . . ?
C00E C013 C01C 121.25(16) . . ?
C01B C013 C00E 117.26(17) . . ?
C01B C013 C01C 121.49(16) . . ?
C00K C014 H014 119.5 . . ?
C01E C014 C00K 120.91(18) . . ?
C01E C014 H014 119.5 . . ?
C00H C015 H01A 109.5 . . ?
C00H C015 H01B 109.5 . . ?
C00H C015 H01C 109.5 . . ?
H01A C015 H01B 109.5 . . ?
H01A C015 H01C 109.5 . . ?
H01B C015 H01C 109.5 . . ?
C00F C016 H016 119.4 . . ?
C01H C016 C00F 121.2(2) . . ?
C01H C016 H016 119.4 . . ?
C00T C017 H01D 109.5 . . ?
C00T C017 H01E 109.5 . . ?
C00T C017 H01F 109.5 . . ?
H01D C017 H01E 109.5 . . ?
H01D C017 H01F 109.5 . . ?
H01E C017 H01F 109.5 . . ?
C00D C018 H018 107.9 . . ?
C00D C018 C01O 110.68(15) . . ?
C00D C018 C01Z 111.54(16) . . ?
C01O C018 H018 107.9 . . ?
C01Z C018 H018 107.9 . . ?
C01Z C018 C01O 110.73(17) . . ?
N006 C019 H019 125.3 . . ?
C00V C019 N006 109.38(15) . . ?
C00V C019 H019 125.3 . . ?
C00Y C01A H01G 107.6 . . ?
C00Y C01A C01X 109.58(15) . . ?
C00Y C01A C023 113.13(17) . . ?
C01X C01A H01G 107.6 . . ?
C023 C01A H01G 107.6 . . ?
C023 C01A C01X 111.01(17) . . ?
C013 C01B H01H 119.4 . . ?
C01E C01B C013 121.20(17) . . ?
C01E C01B H01H 119.4 . . ?
C013 C01C H01I 107.5 . . ?
C013 C01C C01V 113.05(17) . . ?
C013 C01C C01Y 110.96(17) . . ?
C01V C01C H01I 107.5 . . ?
C01Y C01C H01I 107.5 . . ?
C01Y C01C C01V 110.21(17) . . ?
C00L C01D H01J 107.9 . . ?
C00L C01D C01N 112.37(16) . . ?
C00L C01D C01U 110.14(15) . . ?
C01N C01D H01J 107.9 . . ?
C01U C01D H01J 107.9 . . ?
C01U C01D C01N 110.45(15) . . ?
C014 C01E C01B 120.44(18) . . ?
C014 C01E H01K 119.8 . . ?
C01B C01E H01K 119.8 . . ?
C00X C01F H01L 107.6 . . ?
C00X C01F C01R 110.87(19) . . ?
C00X C01F C024 112.21(19) . . ?
C01R C01F H01L 107.6 . . ?
C01R C01F C024 110.70(17) . . ?
C024 C01F H01L 107.6 . . ?
C00U C01G H01M 108.0 . . ?
C00U C01G C01W 112.49(16) . . ?
C00U C01G C021 110.60(16) . . ?
C01W C01G H01M 108.0 . . ?
C01W C01G C021 109.49(17) . . ?
C021 C01G H01M 108.0 . . ?
C016 C01H H01N 119.9 . . ?
C01K C01H C016 120.28(19) . . ?
C01K C01H H01N 119.9 . . ?
N003 B5 Si2 129.37(12) . . ?
N005 B5 Si2 125.06(12) . . ?
N005 B5 N003 105.01(13) . . ?
C00T C01J H01O 109.5 . . ?
C00T C01J H01P 109.5 . . ?
C00T C01J H01Q 109.5 . . ?
H01O C01J H01P 109.5 . . ?
H01O C01J H01Q 109.5 . . ?
H01P C01J H01Q 109.5 . . ?
C00X C01K H01R 119.4 . . ?
C01H C01K C00X 121.24(19) . . ?
C01H C01K H01R 119.4 . . ?
Si1 B3 Si2 67.70(6) . . ?
C00I B3 Si2 147.97(12) . . ?
C00I B3 Si1 144.27(12) . . ?
C010 C01M H01S 109.5 . . ?
C010 C01M H01T 109.5 . . ?
C010 C01M H01U 109.5 . . ?
H01S C01M H01T 109.5 . . ?
H01S C01M H01U 109.5 . . ?
H01T C01M H01U 109.5 . . ?
C01D C01N H01V 109.5 . . ?
C01D C01N H01W 109.5 . . ?
C01D C01N H01X 109.5 . . ?
H01V C01N H01W 109.5 . . ?
H01V C01N H01X 109.5 . . ?
H01W C01N H01X 109.5 . . ?
C018 C01O H01Y 109.5 . . ?
C018 C01O H 109.5 . . ?
C018 C01O HA 109.5 . . ?
H01Y C01O H 109.5 . . ?
H01Y C01O HA 109.5 . . ?
H C01O HA 109.5 . . ?
N004 B4 Si1 127.72(12) . . ?
N006 B4 Si1 127.12(12) . . ?
N006 B4 N004 104.76(13) . . ?
C011 C01Q H01Z 109.5 . . ?
C011 C01Q HB 109.5 . . ?
C011 C01Q HC 109.5 . . ?
H01Z C01Q HB 109.5 . . ?
H01Z C01Q HC 109.5 . . ?
HB C01Q HC 109.5 . . ?
C01F C01R H01 109.5 . . ?
C01F C01R HD 109.5 . . ?
C01F C01R HE 109.5 . . ?
H01 C01R HD 109.5 . . ?
H01 C01R HE 109.5 . . ?
HD C01R HE 109.5 . . ?
C010 C01S H1 109.5 . . ?
C010 C01S HF 109.5 . . ?
C010 C01S HG 109.5 . . ?
H1 C01S HF 109.5 . . ?
H1 C01S HG 109.5 . . ?
HF C01S HG 109.5 . . ?
C011 C01T H2 109.5 . . ?
C011 C01T HH 109.5 . . ?
C011 C01T HI 109.5 . . ?
H2 C01T HH 109.5 . . ?
H2 C01T HI 109.5 . . ?
HH C01T HI 109.5 . . ?
C01D C01U H3 109.5 . . ?
C01D C01U HJ 109.5 . . ?
C01D C01U HK 109.5 . . ?
H3 C01U HJ 109.5 . . ?
H3 C01U HK 109.5 . . ?
HJ C01U HK 109.5 . . ?
C01C C01V H4 109.5 . . ?
C01C C01V HL 109.5 . . ?
C01C C01V HM 109.5 . . ?
H4 C01V HL 109.5 . . ?
H4 C01V HM 109.5 . . ?
HL C01V HM 109.5 . . ?
C01G C01W H5 109.5 . . ?
C01G C01W HN 109.5 . . ?
C01G C01W HO 109.5 . . ?
H5 C01W HN 109.5 . . ?
H5 C01W HO 109.5 . . ?
HN C01W HO 109.5 . . ?
C01A C01X H6 109.5 . . ?
C01A C01X HP 109.5 . . ?
C01A C01X HQ 109.5 . . ?
H6 C01X HP 109.5 . . ?
H6 C01X HQ 109.5 . . ?
HP C01X HQ 109.5 . . ?
C01C C01Y H7 109.5 . . ?
C01C C01Y HR 109.5 . . ?
C01C C01Y HS 109.5 . . ?
H7 C01Y HR 109.5 . . ?
H7 C01Y HS 109.5 . . ?
HR C01Y HS 109.5 . . ?
C018 C01Z H8 109.5 . . ?
C018 C01Z HT 109.5 . . ?
C018 C01Z HU 109.5 . . ?
H8 C01Z HT 109.5 . . ?
H8 C01Z HU 109.5 . . ?
HT C01Z HU 109.5 . . ?
C012 C020 H02A 109.5 . . ?
C012 C020 H02B 109.5 . . ?
C012 C020 H02C 109.5 . . ?
H02A C020 H02B 109.5 . . ?
H02A C020 H02C 109.5 . . ?
H02B C020 H02C 109.5 . . ?
C01G C021 H02D 109.5 . . ?
C01G C021 H02E 109.5 . . ?
C01G C021 H02F 109.5 . . ?
H02D C021 H02E 109.5 . . ?
H02D C021 H02F 109.5 . . ?
H02E C021 H02F 109.5 . . ?
C012 C022 H02G 109.5 . . ?
C012 C022 H02H 109.5 . . ?
C012 C022 H02I 109.5 . . ?
H02G C022 H02H 109.5 . . ?
H02G C022 H02I 109.5 . . ?
H02H C022 H02I 109.5 . . ?
C01A C023 H02J 109.5 . . ?
C01A C023 H02K 109.5 . . ?
C01A C023 H02L 109.5 . . ?
H02J C023 H02K 109.5 . . ?
H02J C023 H02L 109.5 . . ?
H02K C023 H02L 109.5 . . ?
C01F C024 H02M 109.5 . . ?
C01F C024 H02N 109.5 . . ?
C01F C024 H02O 109.5 . . ?
H02M C024 H02N 109.5 . . ?
H02M C024 H02O 109.5 . . ?
H02N C024 H02O 109.5 . . ?

loop_
_geom_bond_atom_site_label_1
_geom_bond_atom_site_label_2
_geom_bond_distance
_geom_bond_site_symmetry_2
_geom_bond_publ_flag
Si2 Si1 2.1452(6) . ?
Si2 B5 1.9918(18) . ?
Si2 B3 1.9266(18) . ?
Si1 B3 1.9248(17) . ?
Si1 B4 1.9949(18) . ?
N003 C009 1.437(2) . ?
N003 C00J 1.396(2) . ?
N003 B5 1.429(2) . ?
N004 C00E 1.437(2) . ?
N004 C00V 1.394(2) . ?
N004 B4 1.427(2) . ?
N005 C007 1.4407(19) . ?
N005 C00R 1.395(2) . ?
N005 B5 1.426(2) . ?
N006 C00M 1.438(2) . ?
N006 C019 1.393(2) . ?
N006 B4 1.424(2) . ?
C007 C00D 1.400(2) . ?
C007 C00L 1.404(2) . ?
C008 H008 0.9500 . ?
C008 C00A 1.396(2) . ?
C008 C00B 1.386(2) . ?
C009 C00F 1.393(2) . ?
C009 C00X 1.405(2) . ?
C00A C00H 1.518(2) . ?
C00A C00I 1.409(2) . ?
C00B C00C 1.390(2) . ?
C00B C012 1.520(2) . ?
C00C H00C 0.9500 . ?
C00C C00G 1.391(2) . ?
C00D C00Q 1.390(2) . ?
C00D C018 1.519(2) . ?
C00E C00K 1.393(2) . ?
C00E C013 1.405(2) . ?
C00F C011 1.520(2) . ?
C00F C016 1.397(2) . ?
C00G C00I 1.411(2) . ?
C00G C00T 1.519(2) . ?
C00H H00H 1.0000 . ?
C00H C00Z 1.530(2) . ?
C00H C015 1.526(2) . ?
C00I B3 1.565(2) . ?
C00J H00J 0.9500 . ?
C00J C00R 1.342(2) . ?
C00K C010 1.521(2) . ?
C00K C014 1.396(2) . ?
C00L C00S 1.390(2) . ?
C00L C01D 1.517(2) . ?
C00M C00U 1.406(2) . ?
C00M C00Y 1.397(2) . ?
C00N H00N 0.9500 . ?
C00N C00Q 1.378(2) . ?
C00N C00S 1.380(2) . ?
C00O H00O 0.9500 . ?
C00O C00P 1.376(3) . ?
C00O C00W 1.376(2) . ?
C00P H00P 0.9500 . ?
C00P C00Y 1.397(2) . ?
C00Q H00Q 0.9500 . ?
C00R H00R 0.9500 . ?
C00S H00S 0.9500 . ?
C00T H00T 1.0000 . ?
C00T C017 1.525(2) . ?
C00T C01J 1.519(2) . ?
C00U C00W 1.394(2) . ?
C00U C01G 1.511(2) . ?
C00V H00V 0.9500 . ?
C00V C019 1.342(2) . ?
C00W H00W 0.9500 . ?
C00X C01F 1.511(3) . ?
C00X C01K 1.392(3) . ?
C00Y C01A 1.514(2) . ?
C00Z H00A 0.9800 . ?
C00Z H00B 0.9800 . ?
C00Z H00D 0.9800 . ?
C010 H010 1.0000 . ?
C010 C01M 1.522(3) . ?
C010 C01S 1.530(3) . ?
C011 H011 1.0000 . ?
C011 C01Q 1.523(3) . ?
C011 C01T 1.519(3) . ?
C012 H012 1.0000 . ?
C012 C020 1.526(3) . ?
C012 C022 1.522(3) . ?
C013 C01B 1.388(3) . ?
C013 C01C 1.507(3) . ?
C014 H014 0.9500 . ?
C014 C01E 1.379(3) . ?
C015 H01A 0.9800 . ?
C015 H01B 0.9800 . ?
C015 H01C 0.9800 . ?
C016 H016 0.9500 . ?
C016 C01H 1.376(3) . ?
C017 H01D 0.9800 . ?
C017 H01E 0.9800 . ?
C017 H01F 0.9800 . ?
C018 H018 1.0000 . ?
C018 C01O 1.527(3) . ?
C018 C01Z 1.524(3) . ?
C019 H019 0.9500 . ?
C01A H01G 1.0000 . ?
C01A C01X 1.528(3) . ?
C01A C023 1.519(3) . ?
C01B H01H 0.9500 . ?
C01B C01E 1.380(3) . ?
C01C H01I 1.0000 . ?
C01C C01V 1.529(3) . ?
C01C C01Y 1.525(3) . ?
C01D H01J 1.0000 . ?
C01D C01N 1.527(3) . ?
C01D C01U 1.525(3) . ?
C01E H01K 0.9500 . ?
C01F H01L 1.0000 . ?
C01F C01R 1.527(3) . ?
C01F C024 1.532(3) . ?
C01G H01M 1.0000 . ?
C01G C01W 1.522(3) . ?
C01G C021 1.525(3) . ?
C01H H01N 0.9500 . ?
C01H C01K 1.376(3) . ?
C01J H01O 0.9800 . ?
C01J H01P 0.9800 . ?
C01J H01Q 0.9800 . ?
C01K H01R 0.9500 . ?
C01M H01S 0.9800 . ?
C01M H01T 0.9800 . ?
C01M H01U 0.9800 . ?
C01N H01V 0.9800 . ?
C01N H01W 0.9800 . ?
C01N H01X 0.9800 . ?
C01O H01Y 0.9800 . ?
C01O H 0.9800 . ?
C01O HA 0.9800 . ?
C01Q H01Z 0.9800 . ?
C01Q HB 0.9800 . ?
C01Q HC 0.9800 . ?
C01R H01 0.9800 . ?
C01R HD 0.9800 . ?
C01R HE 0.9800 . ?
C01S H1 0.9800 . ?
C01S HF 0.9800 . ?
C01S HG 0.9800 . ?
C01T H2 0.9800 . ?
C01T HH 0.9800 . ?
C01T HI 0.9800 . ?
C01U H3 0.9800 . ?
C01U HJ 0.9800 . ?
C01U HK 0.9800 . ?
C01V H4 0.9800 . ?
C01V HL 0.9800 . ?
C01V HM 0.9800 . ?
C01W H5 0.9800 . ?
C01W HN 0.9800 . ?
C01W HO 0.9800 . ?
C01X H6 0.9800 . ?
C01X HP 0.9800 . ?
C01X HQ 0.9800 . ?
C01Y H7 0.9800 . ?
C01Y HR 0.9800 . ?
C01Y HS 0.9800 . ?
C01Z H8 0.9800 . ?
C01Z HT 0.9800 . ?
C01Z HU 0.9800 . ?
C020 H02A 0.9800 . ?
C020 H02B 0.9800 . ?
C020 H02C 0.9800 . ?
C021 H02D 0.9800 . ?
C021 H02E 0.9800 . ?
C021 H02F 0.9800 . ?
C022 H02G 0.9800 . ?
C022 H02H 0.9800 . ?
C022 H02I 0.9800 . ?
C023 H02J 0.9800 . ?
C023 H02K 0.9800 . ?
C023 H02L 0.9800 . ?
C024 H02M 0.9800 . ?
C024 H02N 0.9800 . ?
C024 H02O 0.9800 . ?

loop_
_geom_torsion_atom_site_label_1
_geom_torsion_atom_site_label_2
_geom_torsion_atom_site_label_3
_geom_torsion_atom_site_label_4
_geom_torsion
_geom_torsion_site_symmetry_1
_geom_torsion_site_symmetry_2
_geom_torsion_site_symmetry_3
_geom_torsion_site_symmetry_4
_geom_torsion_publ_flag
N003 C009 C00F C011 -5.7(2) . . . . ?
N003 C009 C00F C016 178.07(14) . . . . ?
N003 C009 C00X C01F -0.2(2) . . . . ?
N003 C009 C00X C01K -178.63(15) . . . . ?
N003 C00J C00R N005 0.58(19) . . . . ?
N004 C00E C00K C010 -2.4(2) . . . . ?
N004 C00E C00K C014 -178.56(14) . . . . ?
N004 C00E C013 C01B 178.69(14) . . . . ?
N004 C00E C013 C01C -2.1(2) . . . . ?
N004 C00V C019 N006 0.2(2) . . . . ?
N005 C007 C00D C00Q -176.91(14) . . . . ?
N005 C007 C00D C018 4.3(2) . . . . ?
N005 C007 C00L C00S 176.57(14) . . . . ?
N005 C007 C00L C01D -2.5(2) . . . . ?
N006 C00M C00U C00W 177.44(14) . . . . ?
N006 C00M C00U C01G -1.5(2) . . . . ?
N006 C00M C00Y C00P -177.78(14) . . . . ?
N006 C00M C00Y C01A 5.4(2) . . . . ?
C007 N005 C00R C00J -169.96(14) . . . . ?
C007 N005 B5 Si2 -19.4(2) . . . . ?
C007 N005 B5 N003 168.58(14) . . . . ?
C007 C00D C00Q C00N -0.3(3) . . . . ?
C007 C00D C018 C01O 115.20(19) . . . . ?
C007 C00D C018 C01Z -121.03(18) . . . . ?
C007 C00L C00S C00N 1.0(2) . . . . ?
C007 C00L C01D C01N -140.37(17) . . . . ?
C007 C00L C01D C01U 96.03(19) . . . . ?
C008 C00A C00H C00Z -38.7(2) . . . . ?
C008 C00A C00H C015 86.14(18) . . . . ?
C008 C00A C00I C00G 2.8(2) . . . . ?
C008 C00A C00I B3 -175.09(14) . . . . ?
C008 C00B C00C C00G 2.1(2) . . . . ?
C008 C00B C012 C020 37.9(2) . . . . ?
C008 C00B C012 C022 -87.6(2) . . . . ?
C009 N003 C00J C00R 174.09(15) . . . . ?
C009 N003 B5 Si2 14.5(2) . . . . ?
C009 N003 B5 N005 -173.90(14) . . . . ?
C009 C00F C011 C01Q -101.2(2) . . . . ?
C009 C00F C011 C01T 133.81(18) . . . . ?
C009 C00F C016 C01H 1.0(3) . . . . ?
C009 C00X C01F C01R -103.0(2) . . . . ?
C009 C00X C01F C024 132.64(19) . . . . ?
C009 C00X C01K C01H 0.1(3) . . . . ?
C00A C008 C00B C00C -0.3(2) . . . . ?
C00A C008 C00B C012 174.79(16) . . . . ?
C00A C00I B3 Si2 -79.6(3) . . . . ?
C00A C00I B3 Si1 95.8(2) . . . . ?
C00B C008 C00A C00H -179.08(15) . . . . ?
C00B C008 C00A C00I -2.1(2) . . . . ?
C00B C00C C00G C00I -1.4(2) . . . . ?
C00B C00C C00G C00T 178.79(15) . . . . ?
C00C C00B C012 C020 -147.13(18) . . . . ?
C00C C00B C012 C022 87.4(2) . . . . ?
C00C C00G C00I C00A -1.1(2) . . . . ?
C00C C00G C00I B3 176.77(14) . . . . ?
C00C C00G C00T C017 -23.6(2) . . . . ?
C00C C00G C00T C01J 101.26(18) . . . . ?
C00D C007 C00L C00S -2.9(2) . . . . ?
C00D C007 C00L C01D 178.06(16) . . . . ?
C00E N004 C00V C019 177.43(15) . . . . ?
C00E N004 B4 Si1 9.6(3) . . . . ?
C00E N004 B4 N006 -177.31(15) . . . . ?
C00E C00K C010 C01M 142.67(17) . . . . ?
C00E C00K C010 C01S -93.0(2) . . . . ?
C00E C00K C014 C01E -0.6(3) . . . . ?
C00E C013 C01B C01E 0.3(3) . . . . ?
C00E C013 C01C C01V 143.36(18) . . . . ?
C00E C013 C01C C01Y -92.2(2) . . . . ?
C00F C009 C00X C01F 179.77(16) . . . . ?
C00F C009 C00X C01K 1.3(2) . . . . ?
C00F C016 C01H C01K 0.3(3) . . . . ?
C00G C00I B3 Si2 102.6(2) . . . . ?
C00G C00I B3 Si1 -82.0(2) . . . . ?
C00H C00A C00I C00G 179.76(13) . . . . ?
C00H C00A C00I B3 1.9(2) . . . . ?
C00I C00A C00H C00Z 144.32(15) . . . . ?
C00I C00A C00H C015 -90.81(17) . . . . ?
C00I C00G C00T C017 156.58(15) . . . . ?
C00I C00G C00T C01J -78.58(18) . . . . ?
C00J N003 C009 C00F 99.57(18) . . . . ?
C00J N003 C009 C00X -80.50(19) . . . . ?
C00J N003 B5 Si2 -171.42(12) . . . . ?
C00J N003 B5 N005 0.18(16) . . . . ?
C00K C00E C013 C01B -0.9(2) . . . . ?
C00K C00E C013 C01C 178.40(16) . . . . ?
C00K C014 C01E C01B 0.1(3) . . . . ?
C00L C007 C00D C00Q 2.5(2) . . . . ?
C00L C007 C00D C018 -176.28(15) . . . . ?
C00M N006 C019 C00V -175.65(16) . . . . ?
C00M N006 B4 Si1 -11.8(3) . . . . ?
C00M N006 B4 N004 174.99(15) . . . . ?
C00M C00U C00W C00O 0.6(3) . . . . ?
C00M C00U C01G C01W -137.27(18) . . . . ?
C00M C00U C01G C021 99.9(2) . . . . ?
C00M C00Y C01A C01X 100.67(19) . . . . ?
C00M C00Y C01A C023 -134.88(18) . . . . ?
C00O C00P C00Y C00M 0.1(3) . . . . ?
C00O C00P C00Y C01A 176.91(16) . . . . ?
C00P C00O C00W C00U 0.3(3) . . . . ?
C00P C00Y C01A C01X -76.0(2) . . . . ?
C00P C00Y C01A C023 48.4(2) . . . . ?
C00Q C00D C018 C01O -63.6(2) . . . . ?
C00Q C00D C018 C01Z 60.2(2) . . . . ?
C00Q C00N C00S C00L 1.1(3) . . . . ?
C00R N005 C007 C00D 87.23(18) . . . . ?
C00R N005 C007 C00L -92.23(18) . . . . ?
C00R N005 B5 Si2 172.23(12) . . . . ?
C00R N005 B5 N003 0.16(16) . . . . ?
C00S C00L C01D C01N 40.6(2) . . . . ?
C00S C00L C01D C01U -83.0(2) . . . . ?
C00S C00N C00Q C00D -1.5(3) . . . . ?
C00T C00G C00I C00A 178.76(14) . . . . ?
C00T C00G C00I B3 -3.4(2) . . . . ?
C00U C00M C00Y C00P 0.8(2) . . . . ?
C00U C00M C00Y C01A -175.99(15) . . . . ?
C00V N004 C00E C00K 99.11(19) . . . . ?
C00V N004 C00E C013 -80.45(19) . . . . ?
C00V N004 B4 Si1 -173.20(13) . . . . ?
C00V N004 B4 N006 -0.09(18) . . . . ?
C00W C00O C00P C00Y -0.6(3) . . . . ?
C00W C00U C01G C01W 43.8(2) . . . . ?
C00W C00U C01G C021 -79.0(2) . . . . ?
C00X C009 C00F C011 174.36(15) . . . . ?
C00X C009 C00F C016 -1.9(2) . . . . ?
C00Y C00M C00U C00W -1.1(2) . . . . ?
C00Y C00M C00U C01G 179.92(15) . . . . ?
C010 C00K C014 C01E -176.74(18) . . . . ?
C011 C00F C016 C01H -175.26(17) . . . . ?
C012 C00B C00C C00G -173.17(15) . . . . ?
C013 C00E C00K C010 177.11(15) . . . . ?
C013 C00E C00K C014 1.0(2) . . . . ?
C013 C01B C01E C014 0.1(3) . . . . ?
C014 C00K C010 C01M -41.3(2) . . . . ?
C014 C00K C010 C01S 83.1(2) . . . . ?
C016 C00F C011 C01Q 75.0(2) . . . . ?
C016 C00F C011 C01T -50.1(2) . . . . ?
C016 C01H C01K C00X -0.9(3) . . . . ?
C018 C00D C00Q C00N 178.54(16) . . . . ?
C019 N006 C00M C00U -92.5(2) . . . . ?
C019 N006 C00M C00Y 86.10(19) . . . . ?
C019 N006 B4 Si1 173.38(13) . . . . ?
C019 N006 B4 N004 0.21(18) . . . . ?
C01B C013 C01C C01V -37.4(2) . . . . ?
C01B C013 C01C C01Y 87.0(2) . . . . ?
C01C C013 C01B C01E -178.94(18) . . . . ?
C01D C00L C00S C00N -179.92(16) . . . . ?
C01F C00X C01K C01H -178.38(18) . . . . ?
C01G C00U C00W C00O 179.56(16) . . . . ?
B5 N003 C009 C00F -87.1(2) . . . . ?
B5 N003 C009 C00X 92.8(2) . . . . ?
B5 N003 C00J C00R -0.47(18) . . . . ?
B5 N005 C007 C00D -79.8(2) . . . . ?
B5 N005 C007 C00L 100.71(19) . . . . ?
B5 N005 C00R C00J -0.46(19) . . . . ?
C01K C00X C01F C01R 75.4(2) . . . . ?
C01K C00X C01F C024 -48.9(3) . . . . ?
B4 N004 C00E C00K -84.0(2) . . . . ?
B4 N004 C00E C013 96.5(2) . . . . ?
B4 N004 C00V C019 -0.1(2) . . . . ?
B4 N006 C00M C00U 93.3(2) . . . . ?
B4 N006 C00M C00Y -88.1(2) . . . . ?
B4 N006 C019 C00V -0.3(2) . . . . ?

loop_
_platon_squeeze_void_nr
_platon_squeeze_void_average_x
_platon_squeeze_void_average_y
_platon_squeeze_void_average_z
_platon_squeeze_void_volume
_platon_squeeze_void_count_electrons
_platon_squeeze_void_content
1 0.000 0.000 0.000 393 106 ' '
2 0.500 0.500 0.500 393 106 ' '
